data_4085398
loop_
_publ_author_name
'Brendel, Matthias'
'Wenz, Jan'
'Shishkov, Igor V.'
'Rominger, Frank'
'Hofmann, Peter'

_publ_section_title
;
 Lithium Complexes of Neutral Bis-NHC Ligands
;
_journal_issue 3
_journal_name_full Organometallics
_journal_page_first 669
_journal_paper_doi 10.1021/om501229b
_journal_volume 34
_journal_year 2015
_chemical_formula_sum 'C15 H26 F12 N4 P2'
_chemical_formula_weight 552.34
_chemical_name_common 'Lt-BuH2(PF6)2 in manuscript'
_chemical_name_systematic
; 
 ? 
;
_space_group_IT_number 15
_symmetry_cell_setting monoclinic
_symmetry_space_group_name_Hall '-C 2yc'
_symmetry_space_group_name_H-M 'C 1 2/c 1'
_atom_sites_solution_hydrogens geom
_atom_sites_solution_primary direct
_atom_sites_solution_secondary difmap
_audit_creation_method SHELXL-97
_cell_angle_alpha 90.00
_cell_angle_beta 117.242(1)
_cell_angle_gamma 90.00
_cell_formula_units_Z 4
_cell_length_a 27.4777(15)
_cell_length_b 6.1664(3)
_cell_length_c 15.3962(8)
_cell_measurement_reflns_used 5015
_cell_measurement_temperature 200(2)
_cell_measurement_theta_max 27.57
_cell_measurement_theta_min 2.98
_cell_volume 2319.4(2)
_computing_cell_refinement 'Bruker SAINT'
_computing_data_collection 'Bruker APEX2'
_computing_data_reduction 'Bruker SAINT'
_computing_molecular_graphics 'Bruker SHELXTL'
_computing_publication_material 'Bruker SHELXTL'
_computing_structure_refinement 'SHELXL-97 (Sheldrick, 2008)'
_computing_structure_solution 'SHELXS-97 (Sheldrick, 2008)'
_diffrn_ambient_temperature 200(2)
_diffrn_measured_fraction_theta_full 0.994
_diffrn_measured_fraction_theta_max 0.994
_diffrn_measurement_device_type 'Bruker APEX-II CCD'
_diffrn_measurement_method '\f and \w scans'
_diffrn_radiation_monochromator mirrror
_diffrn_radiation_source 'ImuS microsource'
_diffrn_radiation_type MoK\a
_diffrn_radiation_wavelength 0.71073
_diffrn_reflns_av_R_equivalents 0.0207
_diffrn_reflns_av_sigmaI/netI 0.0161
_diffrn_reflns_limit_h_max 35
_diffrn_reflns_limit_h_min -34
_diffrn_reflns_limit_k_max 7
_diffrn_reflns_limit_k_min -7
_diffrn_reflns_limit_l_max 19
_diffrn_reflns_limit_l_min -19
_diffrn_reflns_number 11949
_diffrn_reflns_theta_full 27.22
_diffrn_reflns_theta_max 27.22
_diffrn_reflns_theta_min 1.67
_exptl_absorpt_coefficient_mu 0.294
_exptl_absorpt_correction_T_max 0.9712
_exptl_absorpt_correction_T_min 0.9545
_exptl_absorpt_correction_type multi-scan
_exptl_absorpt_process_details
;
Sheldrick, G. M. (2008). <i>SADABS</i>. University of G\"ottingen, Germany.
;
_exptl_crystal_colour colourless
_exptl_crystal_density_diffrn 1.582
_exptl_crystal_density_method 'not measured'
_exptl_crystal_description polyhedron
_exptl_crystal_F_000 1128
_exptl_crystal_size_max 0.16
_exptl_crystal_size_mid 0.16
_exptl_crystal_size_min 0.10
_refine_diff_density_max 0.222
_refine_diff_density_min -0.255
_refine_diff_density_rms 0.046
_refine_ls_extinction_method none
_refine_ls_goodness_of_fit_ref 1.078
_refine_ls_hydrogen_treatment constr
_refine_ls_matrix_type full
_refine_ls_number_parameters 214
_refine_ls_number_reflns 2564
_refine_ls_number_restraints 255
_refine_ls_restrained_S_all 1.048
_refine_ls_R_factor_all 0.0509
_refine_ls_R_factor_gt 0.0416
_refine_ls_shift/su_max 0.000
_refine_ls_shift/su_mean 0.000
_refine_ls_structure_factor_coef Fsqd
_refine_ls_weighting_details 'calc w=1/[\s^2^(Fo^2^)+(0.0504P)^2^+2.7327P] where P=(Fo^2^+2Fc^2^)/3'
_refine_ls_weighting_scheme calc
_refine_ls_wR_factor_gt 0.1129
_refine_ls_wR_factor_ref 0.1192
_reflns_number_gt 2104
_reflns_number_total 2564
_reflns_threshold_expression >2sigma(I)
_cod_data_source_file om501229b_si_002.cif
_cod_data_source_block tp3
_cod_depositor_comments
;
The following automatic conversions were performed:

'_symmetry_cell_setting' value 'Monoclinic' changed to 'monoclinic'
according to
/usr/data/users/saulius/crontab/automatic-downloads/rss-feeds/ACS/lib/dictionaries/cif_core.dic
dictionary named 'cif_core.dic' version 2.4.2 from 2011-04-26.

Automatic conversion script
Id: cif_fix_values 3008 2015-01-20 13:52:24Z robertas 

 Adding full bibliography for 4085393--4085398.cif.
;
_cod_original_sg_symbol_H-M C2/c
_cod_database_code 4085398

loop_
_symmetry_equiv_pos_as_xyz
'x, y, z'
'-x, y, -z+1/2'
'x+1/2, y+1/2, z'
'-x+1/2, y+1/2, -z+1/2'
'-x, -y, -z'
'x, -y, z-1/2'
'-x+1/2, -y+1/2, -z'
'x+1/2, -y+1/2, z-1/2'

loop_
_atom_site_label
_atom_site_type_symbol
_atom_site_fract_x
_atom_site_fract_y
_atom_site_fract_z
_atom_site_U_iso_or_equiv
_atom_site_adp_type
_atom_site_occupancy
_atom_site_symmetry_multiplicity
_atom_site_calc_flag
_atom_site_refinement_flags
_atom_site_disorder_assembly
_atom_site_disorder_group
C1 C 0.09398(7) 0.6123(3) 0.30333(13) 0.0347(4) Uani 1 1 d . . .
H1 H 0.1108 0.6894 0.3633 0.042 Uiso 1 1 calc R . .
N2 N 0.04081(6) 0.6168(3) 0.23995(12) 0.0379(4) Uani 1 1 d . . .
C3 C 0.03231(8) 0.4830(4) 0.16302(15) 0.0505(5) Uani 1 1 d . . .
H3 H -0.0017 0.4550 0.1075 0.061 Uiso 1 1 calc R . .
C4 C 0.08081(8) 0.3994(4) 0.18082(15) 0.0486(5) Uani 1 1 d . . .
H4 H 0.0876 0.3005 0.1403 0.058 Uiso 1 1 calc R . .
N5 N 0.11943(6) 0.4831(3) 0.26900(11) 0.0333(3) Uani 1 1 d . . .
C6 C 0.17998(7) 0.4382(3) 0.31467(14) 0.0369(4) Uani 1 1 d . . .
C7 C 0.20080(9) 0.5175(5) 0.2440(2) 0.0645(7) Uani 1 1 d . . .
H7A H 0.1946 0.6740 0.2340 0.097 Uiso 1 1 calc R . .
H7B H 0.1811 0.4424 0.1813 0.097 Uiso 1 1 calc R . .
H7C H 0.2401 0.4871 0.2711 0.097 Uiso 1 1 calc R . .
C8 C 0.20751(8) 0.5596(4) 0.41068(18) 0.0581(6) Uani 1 1 d . . .
H8A H 0.2012 0.7156 0.3985 0.087 Uiso 1 1 calc R . .
H8B H 0.2469 0.5303 0.4419 0.087 Uiso 1 1 calc R . .
H8C H 0.1922 0.5115 0.4538 0.087 Uiso 1 1 calc R . .
C9 C 0.18894(9) 0.1962(3) 0.33132(17) 0.0479(5) Uani 1 1 d . . .
H9A H 0.1707 0.1203 0.2686 0.072 Uiso 1 1 calc R . .
H9B H 0.1737 0.1468 0.3743 0.072 Uiso 1 1 calc R . .
H9C H 0.2283 0.1649 0.3619 0.072 Uiso 1 1 calc R . .
C10 C 0.0000 0.7505(5) 0.2500 0.0473(7) Uani 1 2 d S . .
H10A H -0.0183 0.8448 0.1919 0.057 Uiso 0.50 1 calc PR . .
H10B H 0.0183 0.8448 0.3081 0.057 Uiso 0.50 1 calc PR . .
P1 P 0.0999(2) 0.0953(9) 0.5028(4) 0.0397(8) Uani 0.621(5) 1 d PDU A 1
F11 F 0.16372(10) 0.1187(7) 0.5437(2) 0.0807(12) Uani 0.621(5) 1 d PDU A 1
F12 F 0.1041(2) -0.1619(4) 0.5044(2) 0.0922(15) Uani 0.621(5) 1 d PDU A 1
F13 F 0.0923(3) 0.0920(12) 0.3933(4) 0.0625(15) Uani 0.621(5) 1 d PDU A 1
F14 F 0.03590(10) 0.0762(6) 0.4595(2) 0.0781(11) Uani 0.621(5) 1 d PDU A 1
F15 F 0.09477(12) 0.3509(4) 0.49859(18) 0.0621(8) Uani 0.621(5) 1 d PDU A 1
F16 F 0.10712(17) 0.0955(6) 0.6113(2) 0.0656(9) Uani 0.621(5) 1 d PDU A 1
P1B P 0.1056(3) 0.0873(13) 0.5030(6) 0.0363(11) Uani 0.379(5) 1 d PDU A 2
F11B F 0.1499(3) 0.2683(10) 0.5243(3) 0.092(2) Uani 0.379(5) 1 d PDU A 2
F12B F 0.14561(19) -0.0787(9) 0.4889(4) 0.087(2) Uani 0.379(5) 1 d PDU A 2
F13B F 0.0806(5) 0.141(2) 0.3891(7) 0.071(3) Uani 0.379(5) 1 d PDU A 2
F14B F 0.0624(2) -0.0999(10) 0.4801(3) 0.082(2) Uani 0.379(5) 1 d PDU A 2
F15B F 0.0659(3) 0.2513(12) 0.5144(4) 0.110(3) Uani 0.379(5) 1 d PDU A 2
F16B F 0.1316(3) 0.0322(10) 0.6150(3) 0.0698(17) Uani 0.379(5) 1 d PDU A 2

loop_
_atom_site_aniso_label
_atom_site_aniso_U_11
_atom_site_aniso_U_22
_atom_site_aniso_U_33
_atom_site_aniso_U_23
_atom_site_aniso_U_13
_atom_site_aniso_U_12
C1 0.0244(8) 0.0331(10) 0.0383(9) -0.0038(7) 0.0072(7) -0.0024(7)
N2 0.0232(7) 0.0398(9) 0.0415(8) -0.0012(7) 0.0069(6) -0.0035(6)
C3 0.0344(10) 0.0690(15) 0.0375(10) -0.0114(10) 0.0072(8) -0.0133(10)
C4 0.0414(11) 0.0614(14) 0.0398(10) -0.0177(10) 0.0157(9) -0.0120(10)
N5 0.0284(7) 0.0336(8) 0.0355(8) -0.0016(6) 0.0127(6) -0.0031(6)
C6 0.0279(8) 0.0363(10) 0.0457(10) 0.0037(8) 0.0162(8) 0.0021(7)
C7 0.0445(12) 0.0779(18) 0.0811(17) 0.0355(14) 0.0374(12) 0.0115(12)
C8 0.0265(9) 0.0588(14) 0.0665(15) -0.0154(11) 0.0018(9) 0.0063(9)
C9 0.0522(12) 0.0379(11) 0.0603(13) 0.0046(9) 0.0315(10) 0.0070(9)
C10 0.0229(11) 0.0378(15) 0.0673(19) 0.000 0.0086(12) 0.000
P1 0.0396(11) 0.0411(13) 0.0367(12) 0.0045(9) 0.0160(8) 0.0025(8)
F11 0.0325(11) 0.127(3) 0.0728(18) 0.001(2) 0.0157(11) 0.0124(15)
F12 0.174(4) 0.0374(13) 0.078(2) 0.0037(12) 0.069(3) 0.0106(19)
F13 0.078(3) 0.072(3) 0.045(2) -0.0109(18) 0.035(2) -0.032(3)
F14 0.0447(13) 0.111(3) 0.0783(19) 0.0082(18) 0.0277(12) -0.0163(15)
F15 0.0816(19) 0.0410(13) 0.0579(15) 0.0067(10) 0.0268(13) 0.0060(11)
F16 0.100(3) 0.0580(18) 0.0451(14) 0.0051(12) 0.0381(17) 0.0050(16)
P1B 0.0395(19) 0.036(2) 0.0325(18) -0.0005(14) 0.0154(15) -0.0048(15)
F11B 0.133(5) 0.091(4) 0.051(2) -0.021(3) 0.041(3) -0.075(4)
F12B 0.065(3) 0.096(4) 0.095(4) -0.015(3) 0.031(2) 0.028(2)
F13B 0.092(6) 0.075(5) 0.031(2) 0.011(3) 0.015(3) -0.006(3)
F14B 0.076(3) 0.102(5) 0.056(2) 0.001(3) 0.019(2) -0.054(4)
F15B 0.136(5) 0.120(5) 0.081(3) 0.019(3) 0.058(4) 0.084(5)
F16B 0.085(4) 0.072(4) 0.0318(19) 0.011(2) 0.009(2) -0.016(3)

loop_
_atom_type_symbol
_atom_type_description
_atom_type_scat_dispersion_real
_atom_type_scat_dispersion_imag
_atom_type_scat_source
C C 0.0033 0.0016 'International Tables Vol C Tables 4.2.6.8 and 6.1.1.4'
H H 0.0000 0.0000 'International Tables Vol C Tables 4.2.6.8 and 6.1.1.4'
N N 0.0061 0.0033 'International Tables Vol C Tables 4.2.6.8 and 6.1.1.4'
F F 0.0171 0.0103 'International Tables Vol C Tables 4.2.6.8 and 6.1.1.4'
P P 0.1023 0.0942 'International Tables Vol C Tables 4.2.6.8 and 6.1.1.4'

loop_
_geom_angle_atom_site_label_1
_geom_angle_atom_site_label_2
_geom_angle_atom_site_label_3
_geom_angle
_geom_angle_site_symmetry_1
_geom_angle_site_symmetry_3
N5 C1 N2 108.86(16) . .
N5 C1 H1 125.6 . .
N2 C1 H1 125.6 . .
C1 N2 C3 108.35(16) . .
C1 N2 C10 124.93(15) . .
C3 N2 C10 126.65(14) . .
C4 C3 N2 107.17(17) . .
C4 C3 H3 126.4 . .
N2 C3 H3 126.4 . .
C3 C4 N5 107.62(18) . .
C3 C4 H4 126.2 . .
N5 C4 H4 126.2 . .
C1 N5 C4 107.99(16) . .
C1 N5 C6 126.78(15) . .
C4 N5 C6 125.20(16) . .
N5 C6 C8 108.44(15) . .
N5 C6 C9 108.62(15) . .
C8 C6 C9 110.61(18) . .
N5 C6 C7 107.65(16) . .
C8 C6 C7 110.8(2) . .
C9 C6 C7 110.61(18) . .
C6 C7 H7A 109.5 . .
C6 C7 H7B 109.5 . .
H7A C7 H7B 109.5 . .
C6 C7 H7C 109.5 . .
H7A C7 H7C 109.5 . .
H7B C7 H7C 109.5 . .
C6 C8 H8A 109.5 . .
C6 C8 H8B 109.5 . .
H8A C8 H8B 109.5 . .
C6 C8 H8C 109.5 . .
H8A C8 H8C 109.5 . .
H8B C8 H8C 109.5 . .
C6 C9 H9A 109.5 . .
C6 C9 H9B 109.5 . .
H9A C9 H9B 109.5 . .
C6 C9 H9C 109.5 . .
H9A C9 H9C 109.5 . .
H9B C9 H9C 109.5 . .
N2 C10 N2 111.0(2) . 2
N2 C10 H10A 109.4 . .
N2 C10 H10A 109.4 2 .
N2 C10 H10B 109.4 . .
N2 C10 H10B 109.4 2 .
H10A C10 H10B 108.0 . .
F11 P1 F14 178.5(5) . .
F11 P1 F15 89.3(3) . .
F14 P1 F15 89.7(3) . .
F11 P1 F12 91.5(4) . .
F14 P1 F12 89.4(3) . .
F15 P1 F12 178.7(5) . .
F11 P1 F16 90.0(3) . .
F14 P1 F16 91.2(3) . .
F15 P1 F16 90.4(3) . .
F12 P1 F16 90.6(3) . .
F11 P1 F13 90.4(4) . .
F14 P1 F13 88.4(4) . .
F15 P1 F13 90.2(4) . .
F12 P1 F13 88.7(4) . .
F16 P1 F13 179.2(5) . .
F15B P1B F11B 91.8(6) . .
F15B P1B F16B 90.4(5) . .
F11B P1B F16B 90.3(5) . .
F15B P1B F14B 90.4(6) . .
F11B P1B F14B 177.7(7) . .
F16B P1B F14B 90.3(5) . .
F15B P1B F12B 178.7(7) . .
F11B P1B F12B 88.1(5) . .
F16B P1B F12B 90.8(5) . .
F14B P1B F12B 89.7(5) . .
F15B P1B F13B 91.1(7) . .
F11B P1B F13B 89.2(7) . .
F16B P1B F13B 178.4(8) . .
F14B P1B F13B 90.3(7) . .
F12B P1B F13B 87.6(6) . .

loop_
_geom_bond_atom_site_label_1
_geom_bond_atom_site_label_2
_geom_bond_distance
_geom_bond_site_symmetry_2
C1 N5 1.320(2) .
C1 N2 1.335(2) .
C1 H1 0.9500 .
N2 C3 1.373(3) .
N2 C10 1.456(2) .
C3 C4 1.335(3) .
C3 H3 0.9500 .
C4 N5 1.384(2) .
C4 H4 0.9500 .
N5 C6 1.506(2) .
C6 C8 1.515(3) .
C6 C9 1.515(3) .
C6 C7 1.524(3) .
C7 H7A 0.9800 .
C7 H7B 0.9800 .
C7 H7C 0.9800 .
C8 H8A 0.9800 .
C8 H8B 0.9800 .
C8 H8C 0.9800 .
C9 H9A 0.9800 .
C9 H9B 0.9800 .
C9 H9C 0.9800 .
C10 N2 1.456(2) 2
C10 H10A 0.9900 .
C10 H10B 0.9900 .
P1 F11 1.574(6) .
P1 F14 1.575(6) .
P1 F15 1.581(6) .
P1 F12 1.590(6) .
P1 F16 1.590(6) .
P1 F13 1.601(6) .
P1B F15B 1.554(9) .
P1B F11B 1.573(8) .
P1B F16B 1.573(9) .
P1B F14B 1.575(8) .
P1B F12B 1.589(9) .
P1B F13B 1.598(10) .
